data_2225008
loop_
_publ_author_name
'Oxendine, Aaron'
'Kelley, Jennifer'
'Peterson, Jr, LeRoy'
'Smith, Mark D.'
'zur Loye, Hans-Conrad'

_publ_section_title
;Poly[[(\m-2,2'-bipyrimidine-\k^4^<i>N</i>^1^,<i>N</i>^1'^:<i>N</i>^3^,<i>N</i>^3'^)(\m-sulfato-\k^2^<i>O</i>:<i>O</i>')zinc(II)]
 monohydrate]
;
_journal_coeditor_code HY2264
_journal_issue 2
_journal_name_full 'Acta Crystallographica Section E'
_journal_page_first m220
_journal_paper_doi 10.1107/S1600536810001649
_journal_volume 66
_journal_year 2010
_chemical_formula_iupac '[Zn (S O4) (C8 H6 N4)], H2 O'
_chemical_formula_moiety 'C8 H6 N4 O4 S Zn, H2 O'
_chemical_formula_sum 'C8 H8 N4 O5 S Zn'
_chemical_formula_weight 337.61
_chemical_name_systematic
;
Poly[[(\m-2,2'-bipyrimidine-
\k^4^<i>N</i>^1^,<i>N</i>^1'^:<i>N</i>^3^,<i>N</i>^3'^)(\m-sulfato-
\k^2^<i>O</i>:<i>O</i>')zinc(II)] monohydrate]
;
_space_group_IT_number 14
_symmetry_cell_setting monoclinic
_symmetry_space_group_name_Hall '-P 2ybc'
_symmetry_space_group_name_H-M 'P 1 21/c 1'
_atom_sites_solution_hydrogens mixed
_atom_sites_solution_primary direct
_atom_sites_solution_secondary difmap
_cell_angle_alpha 90.00
_cell_angle_beta 117.0070(10)
_cell_angle_gamma 90.00
_cell_formula_units_Z 4
_cell_length_a 8.9935(3)
_cell_length_b 13.9783(5)
_cell_length_c 9.8459(4)
_cell_measurement_reflns_used 6452
_cell_measurement_temperature 294(2)
_cell_measurement_theta_max 26.386
_cell_measurement_theta_min 2.542
_cell_volume 1102.79(7)
_computing_cell_refinement 'SAINT (Bruker, 2007)'
_computing_data_collection 'SMART (Bruker, 2007)'
_computing_data_reduction 'SAINT (Bruker, 2007)'
_computing_molecular_graphics 'DIAMOND (Brandenburg, 1999)'
_computing_publication_material 'SHELXTL (Sheldrick, 2008)'
_computing_structure_refinement 'SHELXL97 (Sheldrick, 2008)'
_computing_structure_solution 'SHELXS97 (Sheldrick, 2008)'
_diffrn_ambient_temperature 294(2)
_diffrn_measured_fraction_theta_full 1.000
_diffrn_measured_fraction_theta_max 1.000
_diffrn_measurement_device_type 'Bruker SMART APEX CCD'
_diffrn_measurement_method '\f and \w scans'
_diffrn_radiation_monochromator graphite
_diffrn_radiation_source 'fine-focus sealed tube'
_diffrn_radiation_type MoK\a
_diffrn_radiation_wavelength 0.71073
_diffrn_reflns_av_R_equivalents 0.0303
_diffrn_reflns_av_sigmaI/netI 0.0205
_diffrn_reflns_limit_h_max 11
_diffrn_reflns_limit_h_min -11
_diffrn_reflns_limit_k_max 17
_diffrn_reflns_limit_k_min -17
_diffrn_reflns_limit_l_max 12
_diffrn_reflns_limit_l_min -12
_diffrn_reflns_number 12167
_diffrn_reflns_theta_full 26.39
_diffrn_reflns_theta_max 26.39
_diffrn_reflns_theta_min 2.54
_exptl_absorpt_coefficient_mu 2.441
_exptl_absorpt_correction_T_max 1.0000
_exptl_absorpt_correction_T_min 0.8737
_exptl_absorpt_correction_type multi-scan
_exptl_absorpt_process_details '(SADABS; Bruker, 2001)'
_exptl_crystal_colour colorless
_exptl_crystal_density_diffrn 2.033
_exptl_crystal_density_method 'not measured'
_exptl_crystal_description prism
_exptl_crystal_F_000 680
_exptl_crystal_size_max 0.20
_exptl_crystal_size_mid 0.15
_exptl_crystal_size_min 0.08
_refine_diff_density_max 0.404
_refine_diff_density_min -0.522
_refine_ls_extinction_method none
_refine_ls_goodness_of_fit_ref 1.054
_refine_ls_hydrogen_treatment mixed
_refine_ls_matrix_type full
_refine_ls_number_parameters 180
_refine_ls_number_reflns 2254
_refine_ls_number_restraints 1
_refine_ls_restrained_S_all 1.053
_refine_ls_R_factor_all 0.0254
_refine_ls_R_factor_gt 0.0233
_refine_ls_shift/su_max 0.001
_refine_ls_shift/su_mean 0.000
_refine_ls_structure_factor_coef Fsqd
_refine_ls_weighting_details 'calc w=1/[\s^2^(Fo^2^)+(0.0366P)^2^+0.5050P] where P=(Fo^2^+2Fc^2^)/3'
_refine_ls_weighting_scheme calc
_refine_ls_wR_factor_gt 0.0617
_refine_ls_wR_factor_ref 0.0631
_reflns_number_gt 2087
_reflns_number_total 2254
_reflns_threshold_expression I>2\s(I)
_cod_data_source_file hy2264.cif
_cod_data_source_block I
_cod_depositor_comments
;
The following automatic conversions were performed:
'_symmetry_cell_setting' value 'Monoclinic' changed to 'monoclinic'
according to '/home/saulius/struct/CIF-dictionaries/cif_core.dic'
dictionary named 'cif_core.dic' version 2.4.1 from 2010-06-29.

Automatic conversion script
Id: cif_fix_enum 1527 2010-12-29 10:47:43Z saulius 

The following automatic conversions were performed:

'_symmetry_cell_setting' value 'Monoclinic' changed to 'monoclinic'
according to /home/saulius/struct/CIF-dictionaries/cif_core.dic
dictionary named 'cif_core.dic' version 2.4.1 from 2010-06-29.

Automatic conversion script
Id: cif_fix_values 1715 2011-07-08 13:25:40Z adriana 
;
_cod_original_sg_symbol_H-M 'P 21/c'
_cod_database_code 2225008
_cod_database_fobs_code 2225008

loop_
_symmetry_equiv_pos_as_xyz
'x, y, z'
'-x, y+1/2, -z+1/2'
'-x, -y, -z'
'x, -y-1/2, z-1/2'

loop_
_atom_site_type_symbol
_atom_site_label
_atom_site_fract_x
_atom_site_fract_y
_atom_site_fract_z
_atom_site_U_iso_or_equiv
_atom_site_adp_type
_atom_site_calc_flag
_atom_site_refinement_flags
_atom_site_occupancy
_atom_site_disorder_assembly
_atom_site_disorder_group
Zn Zn1 0.77696(3) 0.609668(15) 0.23367(2) 0.01838(9) Uani d . 1 . .
S S1 0.81536(6) 0.72465(3) 0.52650(5) 0.01914(12) Uani d . 1 . .
C C1 0.9291(2) 0.47924(13) 0.5096(2) 0.0177(4) Uani d . 1 . .
C C2 0.8397(3) 0.38425(14) 0.6454(2) 0.0243(4) Uani d . 1 . .
H H2 0.8615 0.3449 0.7285 0.029 Uiso calc R 1 . .
C C3 0.6764(3) 0.40060(15) 0.5389(3) 0.0268(5) Uani d . 1 . .
H H3 0.5878 0.3722 0.5478 0.032 Uiso calc R 1 . .
C C4 0.6501(2) 0.46036(15) 0.4197(2) 0.0243(4) Uani d . 1 . .
H H4 0.5412 0.4735 0.3478 0.029 Uiso calc R 1 . .
C C5 0.4422(2) 0.53564(13) 0.0071(2) 0.0180(4) Uani d . 1 . .
C C6 0.1759(2) 0.58714(15) -0.0698(2) 0.0247(4) Uani d . 1 . .
H H6 0.0615 0.5802 -0.1296 0.030 Uiso calc R 1 . .
C C7 0.2350(3) 0.66300(16) 0.0306(2) 0.0274(4) Uani d . 1 . .
H H7 0.1626 0.7078 0.0381 0.033 Uiso calc R 1 . .
C C8 0.4051(3) 0.66992(15) 0.1193(2) 0.0261(4) Uani d . 1 . .
H H8 0.4480 0.7202 0.1882 0.031 Uiso calc R 1 . .
N N1 0.77690(19) 0.50046(12) 0.40355(18) 0.0195(3) Uani d . 1 . .
N N2 0.96733(19) 0.42423(12) 0.63088(18) 0.0185(3) Uani d . 1 . .
N N3 0.5106(2) 0.60557(11) 0.10833(19) 0.0210(4) Uani d . 1 . .
N N4 0.2798(2) 0.52321(12) -0.08307(18) 0.0203(3) Uani d . 1 . .
O O1 0.78154(19) 0.72359(10) 0.36342(16) 0.0271(3) Uani d . 1 . .
O O2 0.81664(19) 0.82843(10) 0.56562(16) 0.0263(3) Uani d . 1 . .
O O3 0.6819(2) 0.67544(12) 0.54284(19) 0.0374(4) Uani d . 1 . .
O O4 0.97797(19) 0.68377(12) 0.62188(17) 0.0337(4) Uani d . 1 . .
O O5 0.7510(2) 0.55805(14) 0.7998(2) 0.0384(4) Uani d D 1 . .
H H5A 0.747(3) 0.5945(17) 0.738(3) 0.034(8) Uiso d D 1 . .
H H5B 0.769(4) 0.5931(19) 0.867(3) 0.046(9) Uiso d D 1 . .

loop_
_atom_site_aniso_label
_atom_site_aniso_U_11
_atom_site_aniso_U_22
_atom_site_aniso_U_33
_atom_site_aniso_U_12
_atom_site_aniso_U_13
_atom_site_aniso_U_23
Zn1 0.01726(14) 0.01966(14) 0.01514(13) -0.00064(8) 0.00468(10) 0.00031(8)
S1 0.0218(2) 0.0193(2) 0.0160(2) -0.00226(18) 0.00831(19) -0.00235(18)
C1 0.0188(9) 0.0163(9) 0.0171(9) 0.0000(7) 0.0073(7) -0.0026(7)
C2 0.0248(10) 0.0255(11) 0.0250(10) -0.0019(8) 0.0135(9) 0.0039(8)
C3 0.0202(10) 0.0308(12) 0.0317(11) -0.0050(8) 0.0138(9) -0.0002(9)
C4 0.0169(9) 0.0268(11) 0.0256(10) 0.0000(8) 0.0066(8) -0.0002(8)
C5 0.0192(9) 0.0183(9) 0.0155(9) 0.0007(7) 0.0071(7) 0.0018(7)
C6 0.0184(9) 0.0281(11) 0.0252(10) 0.0034(8) 0.0079(8) 0.0051(9)
C7 0.0266(10) 0.0267(11) 0.0306(11) 0.0079(8) 0.0145(9) 0.0026(9)
C8 0.0304(11) 0.0213(10) 0.0254(10) 0.0026(8) 0.0116(9) -0.0033(8)
N1 0.0160(7) 0.0211(8) 0.0185(8) 0.0004(6) 0.0053(6) 0.0003(7)
N2 0.0180(8) 0.0199(8) 0.0171(8) -0.0005(6) 0.0075(6) -0.0003(6)
N3 0.0203(8) 0.0204(9) 0.0195(8) 0.0003(6) 0.0066(7) -0.0006(6)
N4 0.0180(7) 0.0218(8) 0.0189(8) -0.0007(6) 0.0064(6) 0.0013(6)
O1 0.0408(9) 0.0226(8) 0.0170(7) 0.0002(6) 0.0124(6) -0.0035(6)
O2 0.0393(8) 0.0204(7) 0.0207(7) -0.0009(6) 0.0150(6) -0.0040(6)
O3 0.0378(9) 0.0417(10) 0.0404(9) -0.0170(7) 0.0245(8) -0.0086(8)
O4 0.0314(8) 0.0363(9) 0.0263(8) 0.0089(7) 0.0067(7) -0.0002(7)
O5 0.0487(11) 0.0327(10) 0.0320(9) -0.0069(8) 0.0167(8) -0.0042(8)

loop_
_atom_type_symbol
_atom_type_description
_atom_type_scat_dispersion_real
_atom_type_scat_dispersion_imag
_atom_type_scat_source
C C 0.0033 0.0016 'International Tables Vol C Tables 4.2.6.8 and 6.1.1.4'
H H 0.0000 0.0000 'International Tables Vol C Tables 4.2.6.8 and 6.1.1.4'
N N 0.0061 0.0033 'International Tables Vol C Tables 4.2.6.8 and 6.1.1.4'
O O 0.0106 0.0060 'International Tables Vol C Tables 4.2.6.8 and 6.1.1.4'
S S 0.1246 0.1234 'International Tables Vol C Tables 4.2.6.8 and 6.1.1.4'
Zn Zn 0.2839 1.4301 'International Tables Vol C Tables 4.2.6.8 and 6.1.1.4'

loop_
_geom_angle_atom_site_label_1
_geom_angle_atom_site_label_2
_geom_angle_atom_site_label_3
_geom_angle_site_symmetry_1
_geom_angle_site_symmetry_3
_geom_angle
_geom_angle_publ_flag
O1 Zn1 O2 . 4_575 102.53(6) ?
O1 Zn1 N2 . 3_766 94.20(6) ?
O2 Zn1 N2 4_575 3_766 93.77(6) ?
O1 Zn1 N3 . . 94.66(6) ?
O2 Zn1 N3 4_575 . 96.09(6) ?
N2 Zn1 N3 3_766 . 165.00(6) ?
O1 Zn1 N1 . . 94.05(6) ?
O2 Zn1 N1 4_575 . 160.92(6) ?
N2 Zn1 N1 3_766 . 75.46(6) ?
N3 Zn1 N1 . . 91.85(6) ?
O1 Zn1 N4 . 3_665 168.69(6) ?
O2 Zn1 N4 4_575 3_665 83.58(6) ?
N2 Zn1 N4 3_766 3_665 94.89(6) ?
N3 Zn1 N4 . 3_665 75.07(6) ?
N1 Zn1 N4 . 3_665 81.74(6) ?
O4 S1 O3 . . 112.49(10) ?
O4 S1 O1 . . 110.24(9) ?
O3 S1 O1 . . 109.82(9) ?
O4 S1 O2 . . 109.10(9) ?
O3 S1 O2 . . 109.85(9) ?
O1 S1 O2 . . 105.07(8) ?
N1 C1 N2 . . 126.29(17) ?
N1 C1 C1 . 3_766 116.8(2) ?
N2 C1 C1 . 3_766 117.0(2) ?
N2 C2 C3 . . 121.07(19) ?
N2 C2 H2 . . 119.5 ?
C3 C2 H2 . . 119.5 ?
C4 C3 C2 . . 117.47(18) ?
C4 C3 H3 . . 121.3 ?
C2 C3 H3 . . 121.3 ?
N1 C4 C3 . . 121.99(18) ?
N1 C4 H4 . . 119.0 ?
C3 C4 H4 . . 119.0 ?
N3 C5 N4 . . 126.10(17) ?
N3 C5 C5 . 3_665 117.1(2) ?
N4 C5 C5 . 3_665 116.8(2) ?
N4 C6 C7 . . 121.50(18) ?
N4 C6 H6 . . 119.2 ?
C7 C6 H6 . . 119.2 ?
C8 C7 C6 . . 117.60(18) ?
C8 C7 H7 . . 121.2 ?
C6 C7 H7 . . 121.2 ?
N3 C8 C7 . . 121.46(19) ?
N3 C8 H8 . . 119.3 ?
C7 C8 H8 . . 119.3 ?
C1 N1 C4 . . 116.24(17) ?
C1 N1 Zn1 . . 112.75(12) ?
C4 N1 Zn1 . . 130.81(13) ?
C1 N2 C2 . . 116.91(16) ?
C1 N2 Zn1 . 3_766 117.30(12) ?
C2 N2 Zn1 . 3_766 125.12(14) ?
C5 N3 C8 . . 116.61(17) ?
C5 N3 Zn1 . . 117.85(13) ?
C8 N3 Zn1 . . 125.50(14) ?
C5 N4 C6 . . 116.72(17) ?
C5 N4 Zn1 . 3_665 113.14(12) ?
C6 N4 Zn1 . 3_665 130.12(14) ?
S1 O1 Zn1 . . 128.37(9) ?
S1 O2 Zn1 . 4_576 129.47(9) ?
H5A O5 H5B . . 100(3) ?

loop_
_geom_bond_atom_site_label_1
_geom_bond_atom_site_label_2
_geom_bond_site_symmetry_2
_geom_bond_distance
_geom_bond_publ_flag
Zn1 N1 . 2.2646(16) y
Zn1 N2 3_766 2.1228(15) y
Zn1 N3 . 2.1403(17) y
Zn1 N4 3_665 2.2852(16) y
Zn1 O1 . 2.0302(14) y
Zn1 O2 4_575 2.0371(14) y
S1 O4 . 1.4491(15) ?
S1 O3 . 1.4547(15) ?
S1 O1 . 1.4924(14) ?
S1 O2 . 1.4996(15) ?
C1 N1 . 1.324(2) ?
C1 N2 . 1.327(2) ?
C1 C1 3_766 1.489(4) ?
C2 N2 . 1.341(3) ?
C2 C3 . 1.382(3) ?
C2 H2 . 0.9300 ?
C3 C4 . 1.371(3) ?
C3 H3 . 0.9300 ?
C4 N1 . 1.343(3) ?
C4 H4 . 0.9300 ?
C5 N3 . 1.331(2) ?
C5 N4 . 1.332(2) ?
C5 C5 3_665 1.492(4) ?
C6 N4 . 1.341(3) ?
C6 C7 . 1.381(3) ?
C6 H6 . 0.9300 ?
C7 C8 . 1.378(3) ?
C7 H7 . 0.9300 ?
C8 N3 . 1.346(3) ?
C8 H8 . 0.9300 ?
O5 H5A . 0.78(2) ?
O5 H5B . 0.78(2) ?

loop_
_geom_hbond_atom_site_label_D
_geom_hbond_atom_site_label_H
_geom_hbond_atom_site_label_A
_geom_hbond_site_symmetry_A
_geom_hbond_distance_DH
_geom_hbond_distance_HA
_geom_hbond_distance_DA
_geom_hbond_angle_DHA
_geom_hbond_publ_flag
O5 H5A O3 . 0.78(2) 2.07(2) 2.838(3) 166(3) y
O5 H5B O2 4_576 0.78(2) 2.11(2) 2.883(2) 173(3) y

loop_
_geom_torsion_atom_site_label_1
_geom_torsion_atom_site_label_2
_geom_torsion_atom_site_label_3
_geom_torsion_atom_site_label_4
_geom_torsion_site_symmetry_1
_geom_torsion_site_symmetry_2
_geom_torsion_site_symmetry_3
_geom_torsion_site_symmetry_4
_geom_torsion
_geom_torsion_publ_flag
N2 C2 C3 C4 . . . . -1.1(3) ?
C2 C3 C4 N1 . . . . 1.4(3) ?
N4 C6 C7 C8 . . . . -1.2(3) ?
C6 C7 C8 N3 . . . . 0.4(3) ?
N2 C1 N1 C4 . . . . -1.5(3) ?
C1 C1 N1 C4 3_766 . . . 178.1(2) ?
N2 C1 N1 Zn1 . . . . 173.85(15) ?
C1 C1 N1 Zn1 3_766 . . . -6.5(3) ?
C3 C4 N1 C1 . . . . -0.2(3) ?
C3 C4 N1 Zn1 . . . . -174.55(15) ?
O1 Zn1 N1 C1 . . . . -85.87(13) ?
O2 Zn1 N1 C1 4_575 . . . 64.6(2) ?
N2 Zn1 N1 C1 3_766 . . . 7.42(12) ?
N3 Zn1 N1 C1 . . . . 179.32(13) ?
N4 Zn1 N1 C1 3_665 . . . 104.70(13) ?
O1 Zn1 N1 C4 . . . . 88.67(18) ?
O2 Zn1 N1 C4 4_575 . . . -120.8(2) ?
N2 Zn1 N1 C4 3_766 . . . -178.04(18) ?
N3 Zn1 N1 C4 . . . . -6.14(18) ?
N4 Zn1 N1 C4 3_665 . . . -80.76(18) ?
N1 C1 N2 C2 . . . . 1.8(3) ?
C1 C1 N2 C2 3_766 . . . -177.8(2) ?
N1 C1 N2 Zn1 . . . 3_766 172.93(15) ?
C1 C1 N2 Zn1 3_766 . . 3_766 -6.7(3) ?
C3 C2 N2 C1 . . . . -0.4(3) ?
C3 C2 N2 Zn1 . . . 3_766 -170.74(15) ?
N4 C5 N3 C8 . . . . -0.5(3) ?
C5 C5 N3 C8 3_665 . . . 179.5(2) ?
N4 C5 N3 Zn1 . . . . -178.36(14) ?
C5 C5 N3 Zn1 3_665 . . . 1.6(3) ?
C7 C8 N3 C5 . . . . 0.4(3) ?
C7 C8 N3 Zn1 . . . . 178.11(15) ?
O1 Zn1 N3 C5 . . . . -176.93(14) ?
O2 Zn1 N3 C5 4_575 . . . 79.91(14) ?
N2 Zn1 N3 C5 3_766 . . . -50.9(3) ?
N1 Zn1 N3 C5 . . . . -82.71(14) ?
N4 Zn1 N3 C5 3_665 . . . -1.76(13) ?
O1 Zn1 N3 C8 . . . . 5.40(17) ?
O2 Zn1 N3 C8 4_575 . . . -97.75(17) ?
N2 Zn1 N3 C8 3_766 . . . 131.4(2) ?
N1 Zn1 N3 C8 . . . . 99.63(17) ?
N4 Zn1 N3 C8 3_665 . . . -179.43(18) ?
N3 C5 N4 C6 . . . . -0.3(3) ?
C5 C5 N4 C6 3_665 . . . 179.8(2) ?
N3 C5 N4 Zn1 . . . 3_665 -178.55(15) ?
C5 C5 N4 Zn1 3_665 . . 3_665 1.5(2) ?
C7 C6 N4 C5 . . . . 1.1(3) ?
C7 C6 N4 Zn1 . . . 3_665 179.05(15) ?
O4 S1 O1 Zn1 . . . . 57.96(14) ?
O3 S1 O1 Zn1 . . . . -66.53(14) ?
O2 S1 O1 Zn1 . . . . 175.38(10) ?
O2 Zn1 O1 S1 4_575 . . . -158.01(11) ?
N2 Zn1 O1 S1 3_766 . . . -63.20(12) ?
N3 Zn1 O1 S1 . . . . 104.68(12) ?
N1 Zn1 O1 S1 . . . . 12.49(12) ?
N4 Zn1 O1 S1 3_665 . . . 80.2(3) ?
O4 S1 O2 Zn1 . . . 4_576 -84.54(13) ?
O3 S1 O2 Zn1 . . . 4_576 39.20(15) ?
O1 S1 O2 Zn1 . . . 4_576 157.27(10) ?
